data_1527616
loop_
_publ_author_name
'Kamenar, B.'
'Grdenic, D.'

_publ_section_title
;
 the crystal structure of stannous chloride dihydrate
;
_journal_name_full 'Journal of the Chemical Society'
_journal_page_first 3954
_journal_page_last 3958
_journal_volume 1961
_journal_year 1961
_chemical_formula_sum 'Cl2 H4 O2 Sn'
_chemical_name_systematic '(Sn (H2 O)) Cl2 (H2 O)'
_space_group_IT_number 14
_symmetry_space_group_name_Hall '-P 2ybc'
_symmetry_space_group_name_H-M 'P 1 21/c 1'
_cell_angle_alpha 90
_cell_angle_beta 114.97
_cell_angle_gamma 90
_cell_formula_units_Z 4
_cell_length_a 9.38
_cell_length_b 7.22
_cell_length_c 9.02
_cell_volume 553.769
_citation_journal_id_ASTM JCSOA9
_cod_data_source_file Kamenar_JCSOA9_1961_1001.cif
_cod_data_source_block H4Cl2O2Sn1
_cod_original_cell_volume 553.7685
_cod_original_formula_sum 'H4 Cl2 O2 Sn1'
_cod_database_code 1527616

loop_
_symmetry_equiv_pos_as_xyz
x,y,z
-x,y+1/2,-z+1/2
-x,-y,-z
x,-y-1/2,z-1/2

loop_
_atom_site_label
_atom_site_type_symbol
_atom_site_fract_x
_atom_site_fract_y
_atom_site_fract_z
_atom_site_occupancy
_atom_site_U_iso_or_equiv
O2 O-2 0.436 0.705 0.358 1 0.0
O1 O-2 0.374 0.32 0.327 1 0.0
Cl2 Cl-1 0.213 0.001 0.065 1 0.0
Cl1 Cl-1 0.196 0.005 0.448 1 0.0
Sn1 Sn+2 0.126 0.25 0.217 1 0.0
